data_9004962
loop_
_publ_author_name
'Grice, J. D.'

_publ_section_title
;
 The structure of spurrite, tilleyite and scawtite,
 and relationships to other silicate-carbonate minerals
;
_journal_name_full 'The Canadian Mineralogist'
_journal_page_first 1489
_journal_page_last 1500
_journal_paper_doi 10.2113/gscanmin.43.5.1489
_journal_volume 43
_journal_year 2005
_chemical_compound_source 'Cornet Hill, Apuseni Mountains, Romania'
_chemical_formula_sum 'C2 Ca5 O13 Si2'
_chemical_name_mineral Tilleyite
_space_group_IT_number 14
_symmetry_space_group_name_Hall '-P 2yab'
_symmetry_space_group_name_H-M 'P 1 21/a 1'
_cell_angle_alpha 90
_cell_angle_beta 105.17
_cell_angle_gamma 90
_cell_length_a 15.082
_cell_length_b 10.236
_cell_length_c 7.572
_cell_formula_units_Z 4
_cell_volume 1128.226
_database_code_amcsd 0006060
_exptl_crystal_density_diffrn 2.876
_cod_original_formula_sum 'Ca5 Si2 C2 O13'
_cod_database_code 9004962

loop_
_space_group_symop_operation_xyz
x,y,z
1/2+x,1/2-y,z
1/2-x,1/2+y,-z
-x,-y,-z

loop_
_atom_site_aniso_label
_atom_site_aniso_U_11
_atom_site_aniso_U_22
_atom_site_aniso_U_33
_atom_site_aniso_U_12
_atom_site_aniso_U_13
_atom_site_aniso_U_23
Ca1 0.00960 0.00960 0.00840 -0.00210 0.00370 -0.00120
Ca2 0.00990 0.01000 0.00770 0.00180 0.00270 0.00080
Ca3 0.01000 0.00800 0.00870 0.00100 0.00290 -0.00020
Ca4 0.00900 0.00820 0.00760 0.00030 0.00310 -0.00050
Ca5 0.01080 0.00760 0.00920 -0.00130 0.00350 -0.00040
Si1 0.00770 0.00530 0.00580 0.00030 0.00310 0.00000
Si2 0.00770 0.00540 0.00570 0.00030 0.00310 0.00010
C1 0.01050 0.00910 0.00980 0.00010 0.00550 0.00230
C2 0.01190 0.00790 0.01030 0.00040 0.00640 0.00134
O1 0.01390 0.00830 0.01440 0.00130 0.00660 -0.00059
O2 0.01190 0.00820 0.01210 0.00150 0.00490 -0.00070
O3 0.02100 0.00920 0.01460 -0.00210 0.00440 -0.00250
O4 0.01940 0.00990 0.01370 -0.00020 0.00460 -0.00330
O5 0.01150 0.03400 0.01170 0.00760 0.00300 0.00490
O6 0.01060 0.02490 0.01220 0.00560 0.00300 0.00120
O7 0.01220 0.00690 0.01210 -0.00020 0.00540 -0.00190
O8 0.01180 0.00730 0.01260 -0.00040 0.00190 0.00230
O9 0.01150 0.01490 0.01060 0.00360 0.00320 0.00050
O10 0.01060 0.01320 0.01180 0.00280 0.00450 0.00000
O11 0.01270 0.00780 0.01450 0.00190 0.00760 -0.00090
O12 0.01140 0.00960 0.01230 0.00170 0.00240 0.00300
O13 0.01570 0.01850 0.00630 0.00080 0.00450 0.00000

loop_
_atom_site_label
_atom_site_fract_x
_atom_site_fract_y
_atom_site_fract_z
_atom_site_U_iso_or_equiv
Ca1 0.00343 0.99395 0.75024 0.00896
Ca2 0.17682 0.21349 0.09115 0.00912
Ca3 0.18116 0.20649 0.60855 0.00882
Ca4 0.12417 0.58934 0.04534 0.00810
Ca5 0.13621 0.57880 0.55926 0.00905
Si1 0.20174 0.92086 0.13855 0.00603
Si2 0.20390 0.91414 0.56867 0.00603
C1 0.03010 0.30880 0.33880 0.00930
C2 0.02200 0.30270 0.81760 0.00940
O1 0.07397 0.20810 0.29945 0.01170
O2 0.07153 0.20470 0.78820 0.01040
O3 0.06991 0.37670 0.47990 0.01500
O4 0.05589 0.37600 -0.04240 0.01430
O5 0.05021 0.66550 0.75300 0.01910
O6 0.05884 0.68050 0.27920 0.01590
O7 0.22519 0.77440 0.08760 0.01000
O8 0.22688 0.76420 0.62890 0.01080
O9 0.09944 0.97610 0.05600 0.01230
O10 0.10274 0.97200 0.55340 0.01150
O11 0.22507 0.53060 0.88460 0.01090
O12 0.22205 0.52100 0.32130 0.01120
O13 0.22538 0.91740 0.36510 0.01320

loop_
_cod_related_entry_id
_cod_related_entry_database
_cod_related_entry_code
1 AMCSD 0006060
